data_4511368
loop_
_publ_author_name
'Kodama, Koichi'
'Shitara, Hiroaki'
'Hirose, Takuji'

_publ_section_title
;
 Chirality Switching in Optical Resolution of Mandelic Acid in C1--C4
 Alcohols: Elucidation of Solvent Effects Based on X-ray Crystal
 Structures of Diastereomeric Salts
;
_journal_issue 7
_journal_name_full 'Crystal Growth &amp; Design'
_journal_page_first 3549
_journal_paper_doi 10.1021/cg500483p
_journal_volume 14
_journal_year 2014
_chemical_absolute_configuration rm
_chemical_formula_sum 'C25 H31 N O5'
_chemical_formula_weight 425.51
_chemical_name_systematic
; 
 ? 
;
_space_group_IT_number 19
_symmetry_cell_setting orthorhombic
_symmetry_space_group_name_Hall 'P 2ac 2ab'
_symmetry_space_group_name_H-M 'P 21 21 21'
_atom_sites_solution_hydrogens geom
_atom_sites_solution_primary direct
_atom_sites_solution_secondary difmap
_audit_creation_method SHELXL-97
_cell_angle_alpha 90.00
_cell_angle_beta 90.00
_cell_angle_gamma 90.00
_cell_formula_units_Z 4
_cell_length_a 5.9143(19)
_cell_length_b 16.418(5)
_cell_length_c 23.943(8)
_cell_measurement_temperature 150(2)
_cell_volume 2324.9(13)
_computing_structure_refinement 'SHELXL-97 (Sheldrick, 1997)'
_computing_structure_solution 'SHELXS-97 (Sheldrick, 1990)'
_diffrn_ambient_temperature 150(2)
_diffrn_measured_fraction_theta_full 0.999
_diffrn_measured_fraction_theta_max 0.999
_diffrn_measurement_device_type CCD
_diffrn_measurement_method \w
_diffrn_radiation_monochromator graphite
_diffrn_radiation_source 'fine-focus sealed tube'
_diffrn_radiation_type MoK\a
_diffrn_radiation_wavelength 0.71073
_diffrn_reflns_av_R_equivalents 0.0903
_diffrn_reflns_av_sigmaI/netI 0.0777
_diffrn_reflns_limit_h_max 7
_diffrn_reflns_limit_h_min -6
_diffrn_reflns_limit_k_max 19
_diffrn_reflns_limit_k_min -19
_diffrn_reflns_limit_l_max 28
_diffrn_reflns_limit_l_min -19
_diffrn_reflns_number 10565
_diffrn_reflns_theta_full 25.00
_diffrn_reflns_theta_max 25.00
_diffrn_reflns_theta_min 1.50
_exptl_absorpt_coefficient_mu 0.084
_exptl_absorpt_correction_T_max 0.9925
_exptl_absorpt_correction_T_min 0.9513
_exptl_absorpt_correction_type multi-scan
_exptl_crystal_colour colorless
_exptl_crystal_density_diffrn 1.216
_exptl_crystal_density_method 'not measured'
_exptl_crystal_description needle
_exptl_crystal_F_000 912
_exptl_crystal_size_max 0.60
_exptl_crystal_size_mid 0.15
_exptl_crystal_size_min 0.09
_refine_diff_density_max 0.454
_refine_diff_density_min -0.485
_refine_diff_density_rms 0.061
_refine_ls_abs_structure_details 'Flack H D (1983), Acta Cryst. A39, 876-881'
_refine_ls_abs_structure_Flack -1(3)
_refine_ls_extinction_method none
_refine_ls_goodness_of_fit_ref 1.080
_refine_ls_hydrogen_treatment mixed
_refine_ls_matrix_type full
_refine_ls_number_parameters 283
_refine_ls_number_reflns 4080
_refine_ls_number_restraints 0
_refine_ls_restrained_S_all 1.080
_refine_ls_R_factor_all 0.1067
_refine_ls_R_factor_gt 0.0843
_refine_ls_shift/su_max 0.000
_refine_ls_shift/su_mean 0.000
_refine_ls_structure_factor_coef Fsqd
_refine_ls_weighting_details 'calc w=1/[\s^2^(Fo^2^)+(0.0002P)^2^+5.6920P] where P=(Fo^2^+2Fc^2^)/3'
_refine_ls_weighting_scheme calc
_refine_ls_wR_factor_gt 0.1903
_refine_ls_wR_factor_ref 0.2025
_reflns_number_gt 3152
_reflns_number_total 4080
_reflns_threshold_expression >2sigma(I)
_cod_data_source_file (S)-MA_(1R2S)-ADPE_nPrOH.CIF
_cod_data_source_block (S)-1_(1R,2S)-2_1-PrOH
_cod_depositor_comments
;
The following automatic conversions were performed:

'_symmetry_cell_setting' value 'Orthorhombic' changed to
'orthorhombic' according to
/usr/data/users/saulius/crontab/automatic-downloads/rss-feeds/ACS/lib/dictionaries/cif_core.dic
dictionary named 'cif_core.dic' version 2.4.2 from 2011-04-26.

Automatic conversion script
Id: cif_fix_values 2281 2013-09-26 08:29:07Z andrius 

 Adding full bibliography for 4511364--4511381.cif.
;
_cod_original_sg_symbol_H-M P212121
_cod_database_code 4511368

loop_
_symmetry_equiv_pos_as_xyz
'x, y, z'
'-x+1/2, -y, z+1/2'
'x+1/2, -y+1/2, -z'
'-x, y+1/2, -z+1/2'

loop_
_atom_site_label
_atom_site_type_symbol
_atom_site_fract_x
_atom_site_fract_y
_atom_site_fract_z
_atom_site_U_iso_or_equiv
_atom_site_adp_type
_atom_site_occupancy
_atom_site_symmetry_multiplicity
_atom_site_calc_flag
_atom_site_refinement_flags
O1 O 0.3913(6) 1.15616(18) 0.54834(15) 0.0379(9) Uani 1 1 d .
H1 H 0.3998 1.1723 0.5151 0.057 Uiso 1 1 calc R
O2 O 0.7876(6) 1.2385(2) 0.53827(16) 0.0420(9) Uani 1 1 d .
N1 N 0.8012(8) 1.0818(2) 0.48962(18) 0.0392(11) Uani 1 1 d .
H21 H 0.7719 1.1326 0.5141 0.059 Uiso 1 1 calc R
H22 H 0.6876 1.0809 0.4568 0.059 Uiso 1 1 calc R
H23 H 0.9640 1.0839 0.4741 0.059 Uiso 1 1 calc R
O3 O 0.6348(7) 1.3476(2) 0.57862(19) 0.0549(11) Uani 1 1 d .
C1 C 1.0083(8) 0.9214(3) 0.4571(2) 0.0384(12) Uani 1 1 d .
H2 H 1.1179 0.9637 0.4561 0.046 Uiso 1 1 calc R
C2 C 0.7720(8) 1.0061(3) 0.5244(2) 0.0319(11) Uani 1 1 d .
H3 H 0.6112 1.0042 0.5373 0.038 Uiso 1 1 calc R
C3 C 0.4305(8) 1.2240(3) 0.5857(2) 0.0357(12) Uani 1 1 d .
H4 H 0.2942 1.2600 0.5858 0.043 Uiso 1 1 calc R
C4 C 0.9231(8) 1.0147(3) 0.5765(2) 0.0336(12) Uani 1 1 d .
H5 H 0.8902 1.0680 0.5949 0.040 Uiso 1 1 calc R
C5 C 0.6913(10) 0.7982(3) 0.4585(3) 0.0486(14) Uani 1 1 d .
H6 H 0.5817 0.7560 0.4595 0.058 Uiso 1 1 calc R
C6 C 0.6366(9) 1.2732(3) 0.5653(2) 0.0392(12) Uani 1 1 d .
C7 C 0.6572(9) 0.8688(3) 0.4895(2) 0.0389(12) Uani 1 1 d .
H7 H 0.5230 0.8745 0.5110 0.047 Uiso 1 1 calc R
C8 C 0.8152(8) 0.9306(3) 0.4896(2) 0.0327(11) Uani 1 1 d .
C9 C 0.4661(9) 1.1902(3) 0.6435(2) 0.0383(12) Uani 1 1 d .
C10 C 0.6605(11) 1.2004(4) 0.6740(3) 0.0525(15) Uani 1 1 d .
H8 H 0.7833 1.2300 0.6585 0.063 Uiso 1 1 calc R
C11 C 0.8736(9) 0.9466(3) 0.6174(2) 0.0372(12) Uani 1 1 d .
C12 C 1.0429(10) 0.8504(3) 0.4258(2) 0.0457(13) Uani 1 1 d .
H9 H 1.1765 0.8444 0.4041 0.055 Uiso 1 1 calc R
C13 C 1.0192(12) 0.8828(3) 0.6257(3) 0.0555(16) Uani 1 1 d .
H10 H 1.1600 0.8817 0.6066 0.067 Uiso 1 1 calc R
C14 C 0.6158(12) 0.8845(4) 0.6824(3) 0.0643(18) Uani 1 1 d .
H11 H 0.4754 0.8851 0.7017 0.077 Uiso 1 1 calc R
C15 C 0.6702(11) 0.9478(4) 0.6465(2) 0.0535(16) Uani 1 1 d .
H12 H 0.5684 0.9920 0.6418 0.064 Uiso 1 1 calc R
C16 C 0.7634(14) 0.8211(4) 0.6902(3) 0.068(2) Uani 1 1 d .
H13 H 0.7269 0.7784 0.7154 0.082 Uiso 1 1 calc R
C17 C 0.8825(10) 0.7891(3) 0.4264(3) 0.0496(15) Uani 1 1 d .
H14 H 0.9041 0.7412 0.4048 0.060 Uiso 1 1 calc R
C18 C 0.2884(11) 1.1467(4) 0.6681(3) 0.0549(16) Uani 1 1 d .
H15 H 0.1516 1.1391 0.6480 0.066 Uiso 1 1 calc R
C19 C 0.5052(14) 1.1242(4) 0.7508(3) 0.068(2) Uani 1 1 d .
H16 H 0.5209 1.1009 0.7869 0.081 Uiso 1 1 calc R
C20 C 0.6793(12) 1.1680(4) 0.7271(3) 0.0676(19) Uani 1 1 d .
H17 H 0.8149 1.1762 0.7476 0.081 Uiso 1 1 calc R
C21 C 0.9634(14) 0.8197(4) 0.6616(3) 0.072(2) Uani 1 1 d .
H18 H 1.0645 0.7752 0.6663 0.086 Uiso 1 1 calc R
C22 C 0.3090(14) 1.1149(5) 0.7211(3) 0.074(2) Uani 1 1 d .
H19 H 0.1857 1.0862 0.7372 0.088 Uiso 1 1 calc R
O4 O 0.5062(15) 1.0750(6) 0.4062(3) 0.202(5) Uani 1 1 d .
H28 H 0.4412 1.1173 0.4178 0.303 Uiso 1 1 calc R
C23 C 0.621(4) 1.0935(11) 0.3372(6) 0.224(10) Uani 1 1 d .
H24 H 0.5710 1.1463 0.3216 0.269 Uiso 1 1 calc R
H25 H 0.7884 1.0904 0.3366 0.269 Uiso 1 1 calc R
C24 C 0.535(4) 1.0366(8) 0.3141(4) 0.190(8) Uani 1 1 d .
H26 H 0.6339 1.0172 0.2836 0.228 Uiso 1 1 calc R
H27 H 0.3887 1.0536 0.2976 0.228 Uiso 1 1 calc R
O5 O 1.1569(5) 1.01285(18) 0.56041(16) 0.0415(9) Uani 1 1 d .
H20 H 1.2041 1.0607 0.5562 0.062 Uiso 1 1 calc R
C28 C 0.499(3) 0.9739(13) 0.3522(6) 0.262(12) Uani 1 1 d .
H29 H 0.4273 0.9278 0.3331 0.393 Uiso 1 1 calc R
H30 H 0.3996 0.9932 0.3822 0.393 Uiso 1 1 calc R
H31 H 0.6438 0.9566 0.3680 0.393 Uiso 1 1 calc R

loop_
_atom_site_aniso_label
_atom_site_aniso_U_11
_atom_site_aniso_U_22
_atom_site_aniso_U_33
_atom_site_aniso_U_23
_atom_site_aniso_U_13
_atom_site_aniso_U_12
O1 0.044(2) 0.0238(16) 0.046(2) -0.0012(15) -0.0015(18) -0.0035(16)
O2 0.035(2) 0.0301(17) 0.060(2) 0.0056(17) 0.0031(18) -0.0049(16)
N1 0.039(2) 0.0227(19) 0.056(3) 0.0061(19) 0.005(2) 0.0034(19)
O3 0.047(2) 0.0216(17) 0.096(3) -0.0027(19) -0.016(2) -0.0009(17)
C1 0.031(3) 0.021(2) 0.063(4) -0.003(2) 0.004(3) -0.005(2)
C2 0.032(2) 0.018(2) 0.045(3) 0.004(2) -0.001(2) -0.003(2)
C3 0.026(3) 0.028(2) 0.053(3) -0.004(2) -0.003(2) 0.001(2)
C4 0.026(2) 0.015(2) 0.059(3) -0.008(2) -0.002(2) 0.0033(19)
C5 0.051(3) 0.022(2) 0.072(4) -0.003(3) -0.002(3) -0.013(2)
C6 0.036(3) 0.024(2) 0.058(3) 0.003(2) -0.013(3) -0.001(2)
C7 0.035(3) 0.024(2) 0.057(3) -0.001(2) -0.004(3) -0.004(2)
C8 0.028(3) 0.025(2) 0.045(3) 0.001(2) -0.002(2) 0.005(2)
C9 0.041(3) 0.023(2) 0.051(3) -0.007(2) 0.005(3) -0.004(2)
C10 0.039(3) 0.057(3) 0.062(4) 0.003(3) -0.005(3) -0.001(3)
C11 0.041(3) 0.028(2) 0.042(3) -0.002(2) -0.002(3) 0.004(2)
C12 0.041(3) 0.042(3) 0.055(4) -0.007(3) 0.004(3) 0.007(3)
C13 0.062(4) 0.041(3) 0.063(4) 0.010(3) 0.009(3) 0.015(3)
C14 0.055(4) 0.075(4) 0.064(4) 0.011(4) 0.008(3) -0.010(4)
C15 0.053(4) 0.051(3) 0.056(4) 0.013(3) 0.005(3) 0.011(3)
C16 0.087(5) 0.050(4) 0.067(5) 0.019(3) 0.003(4) -0.017(4)
C17 0.052(4) 0.033(3) 0.064(4) -0.011(3) -0.006(3) 0.007(3)
C18 0.047(4) 0.056(4) 0.061(4) -0.015(3) 0.006(3) -0.007(3)
C19 0.081(5) 0.066(4) 0.057(4) 0.005(3) 0.008(4) 0.024(4)
C20 0.059(4) 0.078(5) 0.066(5) -0.002(4) -0.010(4) 0.011(4)
C21 0.088(6) 0.055(4) 0.072(5) 0.020(4) 0.014(4) 0.022(4)
C22 0.082(6) 0.083(5) 0.056(4) -0.003(4) 0.020(4) -0.003(4)
O4 0.182(8) 0.353(12) 0.072(4) -0.105(6) -0.058(5) 0.201(9)
C23 0.26(2) 0.26(2) 0.144(13) -0.087(14) 0.041(14) -0.115(18)
C24 0.37(3) 0.128(9) 0.071(7) -0.032(7) 0.070(12) -0.029(13)
O5 0.0215(16) 0.0226(16) 0.080(3) -0.0057(17) 0.0024(17) -0.0055(14)
C28 0.179(14) 0.48(3) 0.127(10) 0.123(16) -0.026(10) -0.194(19)

loop_
_atom_type_symbol
_atom_type_description
_atom_type_scat_dispersion_real
_atom_type_scat_dispersion_imag
_atom_type_scat_source
C C 0.0033 0.0016 'International Tables Vol C Tables 4.2.6.8 and 6.1.1.4'
H H 0.0000 0.0000 'International Tables Vol C Tables 4.2.6.8 and 6.1.1.4'
N N 0.0061 0.0033 'International Tables Vol C Tables 4.2.6.8 and 6.1.1.4'
O O 0.0106 0.0060 'International Tables Vol C Tables 4.2.6.8 and 6.1.1.4'

loop_
_geom_angle_atom_site_label_1
_geom_angle_atom_site_label_2
_geom_angle_atom_site_label_3
_geom_angle
C8 C1 C12 120.7(5)
N1 C2 C8 110.6(4)
N1 C2 C4 107.8(4)
C8 C2 C4 115.0(4)
O1 C3 C9 107.8(4)
O1 C3 C6 109.5(4)
C9 C3 C6 111.9(4)
O5 C4 C11 110.2(4)
O5 C4 C2 109.8(4)
C11 C4 C2 110.1(4)
C17 C5 C7 120.5(5)
O2 C6 O3 125.5(5)
O2 C6 C3 119.6(4)
O3 C6 C3 114.8(5)
C8 C7 C5 121.0(5)
C7 C8 C1 118.4(4)
C7 C8 C2 119.3(4)
C1 C8 C2 122.4(4)
C10 C9 C18 117.8(6)
C10 C9 C3 124.2(5)
C18 C9 C3 118.0(5)
C9 C10 C20 120.7(6)
C13 C11 C15 118.7(5)
C13 C11 C4 122.4(5)
C15 C11 C4 118.8(5)
C17 C12 C1 119.9(5)
C11 C13 C21 120.8(6)
C16 C14 C15 120.4(6)
C14 C15 C11 120.1(6)
C21 C16 C14 119.7(6)
C5 C17 C12 119.4(5)
C22 C18 C9 121.0(6)
C22 C19 C20 118.5(7)
C19 C20 C10 121.3(7)
C16 C21 C13 120.3(7)
C19 C22 C18 120.8(7)
C24 C23 O4 97.4(13)
C23 C24 C28 109.9(14)

loop_
_geom_bond_atom_site_label_1
_geom_bond_atom_site_label_2
_geom_bond_distance
O1 C3 1.447(6)
O2 C6 1.241(6)
N1 C2 1.506(6)
O3 C6 1.264(6)
C1 C8 1.391(7)
C1 C12 1.401(7)
C2 C8 1.515(6)
C2 C4 1.541(7)
C3 C9 1.506(7)
C3 C6 1.541(7)
C4 O5 1.435(6)
C4 C11 1.513(7)
C5 C17 1.376(8)
C5 C7 1.390(7)
C7 C8 1.380(7)
C9 C10 1.373(8)
C9 C18 1.400(8)
C10 C20 1.381(9)
C11 C13 1.372(7)
C11 C15 1.391(8)
C12 C17 1.383(8)
C13 C21 1.386(9)
C14 C16 1.372(9)
C14 C15 1.386(8)
C16 C21 1.368(10)
C18 C22 1.377(9)
C19 C22 1.370(11)
C19 C20 1.379(10)
O4 C23 1.813(17)
C23 C24 1.200(17)
C24 C28 1.390(17)
